data_7718110
loop_
_publ_author_name
'Schneiderhan, Philipp'
'Bayat, Elaheh'
'Str&#xf6;bele, Markus'
'Enseling, David'
'J&#xfc;stel, Thomas'
'Meyer, H-J&#xfc;rgen'

_publ_section_title
;
 La<sub>2</sub>(CN<sub>2</sub>)<sub>3</sub> - the missing link of
 rare-earth carbodiimides, prepared through an efficient synthetic route
 and its Ce<sup>3+</sup> activated photoluminescence.
;
_journal_issue 12
_journal_name_full 'Dalton transactions (Cambridge, England : 2003)'
_journal_page_first 4909
_journal_page_last 4917
_journal_paper_doi 10.1039/d5dt00060b
_journal_volume 54
_journal_year 2025
_chemical_formula_moiety 'C6 H9 La N6 O9'
_chemical_formula_sum 'C6 H9 La N6 O9'
_chemical_formula_weight 448.10
_space_group_crystal_system monoclinic
_space_group_IT_number 14
_space_group_name_Hall '-P 2ybc'
_space_group_name_H-M_alt 'P 1 21/c 1'
_atom_sites_solution_hydrogens difmap
_atom_sites_solution_primary dual
_audit_block_doi 10.5517/ccdc.csd.cc2lp5p5
_audit_creation_date 2024-11-18
_audit_creation_method
;
Olex2 1.5-ac5-024
(compiled 2022.04.12 svn.rca3783a0 for Rigaku Oxford Diffraction, GUI svn.r6498)
;
_audit_update_record
;
2024-11-18 deposited with the CCDC.	2025-02-17 downloaded from the CCDC.
;
_cell_angle_alpha 90
_cell_angle_beta 99.223(5)
_cell_angle_gamma 90
_cell_formula_units_Z 4
_cell_length_a 8.0793(4)
_cell_length_b 17.1808(7)
_cell_length_c 8.5107(4)
_cell_measurement_reflns_used 5527
_cell_measurement_temperature 150.0(2)
_cell_measurement_theta_max 79.5280
_cell_measurement_theta_min 5.1200
_cell_volume 1166.09(9)
_computing_cell_refinement 'CrysAlisPro 1.171.43.112a (Rigaku OD, 2024)'
_computing_data_collection 'CrysAlisPro system (CCD 43.142a 64-bit (release 17-10-2024))'
_computing_data_reduction 'CrysAlisPro 1.171.43.112a (Rigaku OD, 2024)'
_computing_molecular_graphics 'Olex2 1.5-ac5-024 (Dolomanov et al., 2009)'
_computing_publication_material 'Olex2 1.5-ac5-024 (Dolomanov et al., 2009)'
_computing_structure_refinement 'SHELXL 2018/3 (Sheldrick, 2015)'
_computing_structure_solution 'SHELXT 2018/2 (Sheldrick, 2018)'
_diffrn_ambient_environment N~2~
_diffrn_ambient_temperature 150.0(2)
_diffrn_detector 'Hybrid Pixel Array Detector'
_diffrn_detector_area_resol_mean 10.0000
_diffrn_detector_type HyPix
_diffrn_measured_fraction_theta_full 1.000
_diffrn_measured_fraction_theta_max 0.997
_diffrn_measurement_details
;
List of Runs (angles in degrees, time in seconds):

  # Type    Start    End  Width  t~exp~   \w     \q     \k     \f   Frames
#--------------------------------------------------------------------------
  1  \w   -120.00 -66.00   0.50    4.00    --  -49.93-139.00 147.00  108
  2  \w    -82.00 -57.00   0.50    4.00    --  -49.93 139.00-152.00   50
  3  \w    -59.00 -34.00   0.50    4.00    --  -49.93 129.00  33.00   50
  4  \w   -118.00 -78.00   0.50    4.00    --  -49.93-129.00 -39.00   80
  5  \w     60.00 101.00   0.50    4.00    --   49.93-139.00 147.00   82
  6  \w     66.00  92.00   0.50    4.00    --   49.93-129.00 -39.00   52
  7  \w   -122.00 -97.00   0.50   20.00    --  -90.00-139.00 147.00   50
  8  \w    -63.00 -37.00   0.50   20.00    --  -90.00 129.00  33.00   52
  9  \w   -112.00 -86.00   0.50   20.00    --  -90.00-129.00 -39.00   52
 10  \w    -82.00 -57.00   0.50   20.00    --  -90.00 139.00-152.00   50
 11  \w    111.00 136.00   0.50   20.00    --  111.50 129.00  33.00   50
 12  \w     82.00 122.00   0.50   20.00    --  111.50-139.00 147.00   80
 13  \w     44.00  76.00   0.50   20.00    --  111.50-129.00 -39.00   64
 14  \w    102.00 135.00   0.50   20.00    --  111.50 139.00-152.00   66
 15  \w   -111.00 -79.00   0.50    4.00    --  -49.93-125.00  30.00   64
 16  \w    -26.00  21.00   0.50    4.00    --  -49.93  19.00 -30.00   94
 17  \w   -104.00 -79.00   0.50    4.00    --  -49.93-125.00-180.00   50
 18  \w    -26.00  20.00   0.50    4.00    --  -49.93  19.00 120.00   92
 19  \w    -24.00  22.00   0.50    4.00    --  -49.93  19.00-120.00   92
 20  \w    -23.00  22.00   0.50    4.00    --  -49.93  19.00  60.00   90
 21  \w    -15.00  25.00   0.50    4.00    --   49.93 -19.00  60.00   80
 22  \w   -118.00 -85.00   0.50   20.00    --  -90.00   0.00-180.00   66
 23  \w     47.00 106.00   0.50   20.00    --  111.50 -94.00   0.00  118
 24  \w     43.00  73.00   0.50   20.00    --  111.50 -94.00  90.00   60
 25  \w     62.00  88.00   0.50   20.00    --  111.50 -77.00 150.00   52
 26  \w     78.00 103.00   0.50   20.00    --  111.50 -94.00  90.00   50
 27  \w     42.00  68.00   0.50   20.00    --  111.50 -61.00 120.00   52
 28  \w    104.00 177.00   0.50   20.00    --  111.50  45.00 -90.00  146
 29  \w     42.00  70.00   0.50   20.00    --  111.50 -61.00   0.00   56
 30  \w     47.00  73.00   0.50   20.00    --  111.50 -77.00 120.00   52
 31  \w     41.00 106.00   0.50   20.00    --  111.50 -94.00 -30.00  130
 32  \w     43.00  68.00   0.50   20.00    --  111.50 -61.00  30.00   50
 33  \w    146.00 171.00   0.50   20.00    --  111.50  15.00 150.00   50
 34  \w     41.00  67.00   0.50   20.00    --  111.50 -77.00-150.00   52
 35  \w     73.00  99.00   0.50   20.00    --  111.50 -94.00  60.00   52
 36  \w    110.00 142.00   0.50   20.00    --  111.50  30.00 120.00   64
 37  \w     99.00 173.00   0.50   20.00    --  111.50  61.00 150.00  148
 38  \w    106.00 137.00   0.50   20.00    --  111.50 125.00  60.00   62
 39  \w     51.00  91.00   0.50   20.00    --  111.50-125.00 -60.00   80
 40  \w    105.00 159.00   0.50   20.00    --  111.50  45.00 -30.00  108
 41  \w     49.00 108.00   0.50   20.00    --  111.50 -78.00 130.28  118
 42  \w     54.00  80.00   0.50   20.00    --  111.50 -77.00  30.00   52
 43  \w    100.00 137.00   0.50   20.00    --  111.50  61.00   0.00   74
 44  \w    153.00 178.00   0.50   20.00    --  111.50  61.00   0.00   50
 45  \w     43.00  78.00   0.50   20.00    --  111.50-125.00  60.00   70
 46  \w     51.00  96.00   0.50   20.00    --  111.50 -77.00-120.00   90
 47  \w     76.00 111.00   0.50   20.00    --  111.50-125.00 -90.00   70
 48  \w     58.00 110.00   0.50   20.00    --  111.50-125.00-120.00  104
 49  \w    118.00 144.00   0.50   20.00    --  111.50 125.00 -90.00   52
 50  \w     53.00  79.00   0.50   20.00    --  111.50 -77.00 -90.00   52
 51  \w     46.00  72.00   0.50   20.00    --  111.50 -77.00 -30.00   52
 52  \w     76.00 102.00   0.50   20.00    --  111.50 -77.00 -30.00   52
 53  \w    150.00 176.00   0.50   20.00    --  111.50  77.00-180.00   52
 54  \w     44.00  91.00   0.50   20.00    --  111.50-125.00 150.00   94
 55  \w     43.00  69.00   0.50   20.00    --  111.50-125.00 -90.00   52
 56  \w     45.00  78.00   0.50   20.00    --  111.50 -77.00 -60.00   66
 57  \w     99.00 137.00   0.50   20.00    --  111.50  77.00-180.00   76
 58  \w     80.00 106.00   0.50   20.00    --  111.50 -94.00 120.00   52
 59  \w    109.00 140.00   0.50   20.00    --  111.50  30.00-120.00   62
 60  \w    147.00 176.00   0.50   20.00    --  111.50  30.00 120.00   58
 61  \w    136.00 178.00   0.50   20.00    --  111.50  15.00  30.00   84
 62  \w     95.00 137.00   0.50   20.00    --  111.50 125.00 -30.00   84
 63  \w    134.00 169.00   0.50   20.00    --  111.50  77.00  30.00   70
 64  \w    145.00 178.00   0.50   20.00    --  111.50  30.00-150.00   66
 65  \w     52.00  96.00   0.50   20.00    --  111.50 -94.00 -60.00   88
 66  \w     73.00 103.00   0.50   20.00    --  111.50 -94.00  30.00   60
 67  \w     45.00  70.00   0.50   20.00    --  111.50 -61.00  90.00   50
 68  \w     86.00 136.00   0.50   20.00    --  111.50 -88.00-118.17  100
 69  \w     43.00  68.00   0.50   20.00    --  111.50 -61.00 150.00   50
 70  \w    -65.00 -38.00   0.50    4.00    --  -49.93 -57.00 120.00   54
 71  \w    -55.00 -30.00   0.50    4.00    --  -49.93 -77.00 120.00   50
 72  \w    -57.00 -32.00   0.50    4.00    --  -49.93 -77.00 -60.00   50
 73  \w    -84.00 -45.00   0.50    4.00    --  -49.93 -39.00  -6.76   78
 74  \w    -72.00 -44.00   0.50    4.00    --  -49.93 -37.00-150.00   56
 75  \w    -76.00 -34.00   0.50    4.00    --  -49.93 -77.00 -30.00   84
 76  \w    -58.00 -32.00   0.50    4.00    --  -49.93 -77.00-150.00   52
 77  \w    -57.00 -31.00   0.50    4.00    --  -49.93 -77.00 -90.00   52
 78  \w    -66.00 -31.00   0.50    4.00    --  -49.93 -77.00-180.00   70
 79  \w    -90.00 -44.00   0.50    4.00    --  -49.93 -37.00 -90.00   92
 80  \w    -58.00 -30.00   0.50    4.00    --  -49.93 -77.00  30.00   56
 81  \w    -67.00 -30.00   0.50    4.00    --  -49.93 -77.00  90.00   74
 82  \w    -60.00 -34.00   0.50    4.00    --  -49.93 -77.00 150.00   52
 83  \w    -57.00 -32.00   0.50    4.00    --  -49.93 -77.00-120.00   50
 84  \w    -64.00 -31.00   0.50    4.00    --  -49.93 -77.00  60.00   66
 85  \w    -61.00 -30.00   0.50    4.00    --  -49.93 -77.00   0.00   62
 86  \w    -64.00 -38.00   0.50    4.00    --  -49.93 -57.00-150.00   52
 87  \w    -65.00 -39.00   0.50    4.00    --  -49.93 -57.00  90.00   52
 88  \w     46.00  78.00   0.50    4.00    --   49.93  19.00 150.00   64
 89  \w     50.00  80.00   0.50    4.00    --   49.93  37.00 -60.00   60
 90  \w   -161.00-136.00   0.50   20.00    --  -90.00 -73.00-164.08   50
 91  \w   -100.00 -74.00   0.50   20.00    --  -90.00 -67.00 -12.47   52
 92  \w    -97.00 -72.00   0.50   20.00    --  -90.00 -74.00 111.29   50
 93  \w    -98.00 -72.00   0.50   20.00    --  -90.00 -73.00-164.08   52
 94  \w    -96.00 -71.00   0.50   20.00    --  -90.00 -75.00-145.35   50
 95  \w    -98.00 -72.00   0.50   20.00    --  -90.00 -74.00 -43.27   52
 96  \w    -98.00 -72.00   0.50   20.00    --  -90.00 -72.00  96.85   52
 97  \w   -103.00 -77.00   0.50   20.00    --  -90.00 -60.00-153.73   52
 98  \w   -102.00 -76.00   0.50   20.00    --  -90.00 -64.00 -34.57   52
 99  \w    -99.00 -74.00   0.50   20.00    --  -90.00 -67.00  36.86   50
100  \w   -159.00-133.00   0.50   20.00    --  -90.00 -75.00 -98.87   52
101  \w    -99.00 -73.00   0.50   20.00    --  -90.00 -71.00-131.11   52
102  \w   -151.00-125.00   0.50   20.00    --  -90.00 -74.00 128.20   52
103  \w    -98.00 -72.00   0.50   20.00    --  -90.00 -74.00 128.20   52
104  \w    -96.00 -70.00   0.50   20.00    --  -90.00 -77.00  90.00   52
105  \w   -100.00 -75.00   0.50   20.00    --  -90.00 -66.00  62.70   50
106  \w    -97.00 -71.00   0.50   20.00    --  -90.00 -75.00-115.64   52
107  \w   -101.00 -75.00   0.50   20.00    --  -90.00 -66.00 156.23   52
108  \w   -100.00 -74.00   0.50   20.00    --  -90.00 -68.00 -80.57   52
109  \w    -96.00 -70.00   0.50   20.00    --  -90.00 -77.00  30.00   52
110  \w    -97.00 -72.00   0.50   20.00    --  -90.00 -73.00  12.09   50
111  \w   -103.00 -77.00   0.50   20.00    --  -90.00 -61.00 134.30   52
112  \w    -96.00 -71.00   0.50   20.00    --  -90.00 -75.00 -98.87   50
113  \w    -97.00 -72.00   0.50   20.00    --  -90.00 -73.00  58.52   50
114  \w    -98.00 -73.00   0.50   20.00    --  -90.00 -71.00 179.13   50
115  \w   -103.00 -77.00   0.50   20.00    --  -90.00 -59.00 112.25   52
116  \w    -96.00 -70.00   0.50   20.00    --  -90.00 -77.00 150.00   52
117  \w   -155.00-129.00   0.50   20.00    --  -90.00 -71.00 179.13   52
118  \w   -100.00 -74.00   0.50   20.00    --  -90.00 -72.00 -56.93   52
119  \w    -97.00 -71.00   0.50   20.00    --  -90.00 -77.00 -60.00   52
120  \w    -98.00 -72.00   0.50   20.00    --  -90.00 -74.00 -81.56   52
121  \w     92.00 117.00   0.50   20.00    --  111.50  77.00-180.00   50
122  \w    106.00 139.00   0.50   20.00    --  111.50  61.00 -60.00   66
123  \w    146.00 172.00   0.50   20.00    --  111.50  77.00  60.00   52
124  \w     93.00 125.00   0.50   20.00    --  111.50  77.00 -90.00   64
125  \w     93.00 127.00   0.50   20.00    --  111.50  77.00  60.00   68
126  \w     98.00 162.00   0.50   20.00    --  111.50  61.00 120.00  128
127  \w    100.00 140.00   0.50   20.00    --  111.50  61.00 -90.00   80
128  \w    153.00 178.00   0.50   20.00    --  111.50  61.00-120.00   50
129  \w    142.00 168.00   0.50   20.00    --  111.50  77.00-180.00   52
130  \w     99.00 139.00   0.50   20.00    --  111.50  61.00-120.00   80
131  \w     92.00 129.00   0.50   20.00    --  111.50  77.00  30.00   74
132  \w     92.00 156.00   0.50   20.00    --  111.50  77.00 -30.00  128
133  \w    132.00 172.00   0.50   20.00    --  111.50  77.00 -60.00   80
134  \w     92.00 118.00   0.50   20.00    --  111.50  77.00 -60.00   52
135  \w    147.00 173.00   0.50   20.00    --  111.50  77.00  90.00   52
136  \w     95.00 130.00   0.50   20.00    --  111.50  77.00  90.00   70
137  \w    129.00 155.00   0.50   20.00    --  111.50  77.00   0.00   52
138  \w     93.00 119.00   0.50   20.00    --  111.50  77.00   0.00   52
139  \w    130.00 156.00   0.50   20.00    --  111.50  77.00-150.00   52
140  \w     41.00  66.00   0.50   20.00    --  111.50 -61.00-180.00   50
141  \w     94.00 127.00   0.50   20.00    --  111.50  77.00-150.00   66
142  \w    100.00 163.00   0.50   20.00    --  111.50  61.00  30.00  126
143  \w    151.00 177.00   0.50   20.00    --  111.50  30.00  60.00   52
144  \w    105.00 131.00   0.50   20.00    --  111.50  45.00 150.00   52
145  \w     41.00  66.00   0.50   20.00    --  111.50 -61.00-150.00   50
146  \w    121.00 174.00   0.50   20.00    --  111.50  45.00-180.00  106
147  \w     44.00  70.00   0.50   20.00    --  111.50-125.00  90.00   52
148  \w     94.00 120.00   0.50   20.00    --  111.50  77.00 150.00   52
149  \w    142.00 174.00   0.50   20.00    --  111.50  77.00 120.00   64
150  \w    101.00 129.00   0.50   20.00    --  111.50  61.00  60.00   56
151  \w     94.00 124.00   0.50   20.00    --  111.50  77.00 120.00   60
152  \w    138.00 164.00   0.50   20.00    --  111.50  61.00-150.00   52
153  \w     98.00 124.00   0.50   20.00    --  111.50  61.00-150.00   52
154  \w    140.00 174.00   0.50   20.00    --  111.50  61.00 -30.00   68
155  \w    100.00 133.00   0.50   20.00    --  111.50  61.00 -30.00   66
;
_diffrn_measurement_device 'four-circle diffractometer'
_diffrn_measurement_device_type 'XtaLAB Synergy, Dualflex, HyPix'
_diffrn_measurement_method '\w scans'
_diffrn_orient_matrix_type 'CrysAlisPro convention (1999,Acta A55,543-557)'
_diffrn_orient_matrix_UB_11 -0.0014126000
_diffrn_orient_matrix_UB_12 0.0895571000
_diffrn_orient_matrix_UB_13 0.0100750000
_diffrn_orient_matrix_UB_21 -0.1135009000
_diffrn_orient_matrix_UB_22 -0.0045009000
_diffrn_orient_matrix_UB_23 0.1288838000
_diffrn_orient_matrix_UB_31 0.1561933000
_diffrn_orient_matrix_UB_32 -0.0024897000
_diffrn_orient_matrix_UB_33 0.1300867000
_diffrn_radiation_monochromator mirror
_diffrn_radiation_probe x-ray
_diffrn_radiation_type 'Cu K\a'
_diffrn_radiation_wavelength 1.54184
_diffrn_reflns_av_R_equivalents 0.0496
_diffrn_reflns_av_unetI/netI 0.0164
_diffrn_reflns_Laue_measured_fraction_full 1.000
_diffrn_reflns_Laue_measured_fraction_max 0.997
_diffrn_reflns_limit_h_max 10
_diffrn_reflns_limit_h_min -10
_diffrn_reflns_limit_k_max 21
_diffrn_reflns_limit_k_min -21
_diffrn_reflns_limit_l_max 10
_diffrn_reflns_limit_l_min -10
_diffrn_reflns_number 41457
_diffrn_reflns_point_group_measured_fraction_full 1.000
_diffrn_reflns_point_group_measured_fraction_max 0.997
_diffrn_reflns_theta_full 67.684
_diffrn_reflns_theta_max 74.464
_diffrn_reflns_theta_min 5.149
_diffrn_source 'micro-focus sealed X-ray tube'
_diffrn_source_type 'PhotonJet (Cu) X-ray Source'
_exptl_absorpt_coefficient_mu 29.027
_exptl_absorpt_correction_T_max 0.747
_exptl_absorpt_correction_T_min 0.392
_exptl_absorpt_correction_type gaussian
_exptl_absorpt_process_details
;
CrysAlisPro 1.171.43.112a (Rigaku Oxford Diffraction, 2024)
Numerical absorption correction based on gaussian integration over
a multifaceted crystal model
Empirical absorption correction using spherical harmonics,
implemented in SCALE3 ABSPACK scaling algorithm.
;
_exptl_crystal_colour 'clear colourless'
_exptl_crystal_colour_lustre clear
_exptl_crystal_colour_primary colourless
_exptl_crystal_density_diffrn 2.552
_exptl_crystal_description plate
_exptl_crystal_F_000 864
_exptl_crystal_size_max 0.051
_exptl_crystal_size_mid 0.033
_exptl_crystal_size_min 0.012
_refine_diff_density_max 0.781
_refine_diff_density_min -0.371
_refine_diff_density_rms 0.078
_refine_ls_extinction_method none
_refine_ls_goodness_of_fit_ref 1.040
_refine_ls_hydrogen_treatment refall
_refine_ls_matrix_type full
_refine_ls_number_parameters 235
_refine_ls_number_reflns 2378
_refine_ls_number_restraints 0
_refine_ls_restrained_S_all 1.040
_refine_ls_R_factor_all 0.0175
_refine_ls_R_factor_gt 0.0162
_refine_ls_shift/su_max 0.002
_refine_ls_shift/su_mean 0.000
_refine_ls_structure_factor_coef Fsqd
_refine_ls_weighting_details 'w=1/[\s^2^(Fo^2^)+(0.0247P)^2^+0.4704P] where P=(Fo^2^+2Fc^2^)/3'
_refine_ls_weighting_scheme calc
_refine_ls_wR_factor_gt 0.0385
_refine_ls_wR_factor_ref 0.0389
_reflns_Friedel_coverage 0.000
_reflns_number_gt 2257
_reflns_number_total 2378
_reflns_threshold_expression 'I > 2\s(I)'
_cod_data_source_file d5dt00060b1.cif
_cod_data_source_block lacyh2o
_cod_depositor_comments 'Adding full bibliography for 7718110--7718112.cif.'
_cod_database_code 7718110
_shelx_shelxl_version_number 2018/3
_chemical_oxdiff_formula 'La C6 N6 O9 H9'
_shelx_space_group_comment
;
The symmetry employed for this shelxl refinement is uniquely defined
by the following loop, which should always be used as a source of
symmetry information in preference to the above space-group names.
They are only intended as comments.
;
_shelx_estimated_absorpt_t_max 0.722
_shelx_estimated_absorpt_t_min 0.319
_olex2_refinement_description
;
;
_olex2_submission_special_instructions 'No special instructions were received'
_oxdiff_exptl_absorpt_empirical_details
;
Empirical correction (ABSPACK) includes:
- Absorption correction using spherical harmonics
- Frame scaling
- Detector area scaling
- B-factor correction
;
_oxdiff_exptl_absorpt_empirical_full_max 4.430
_oxdiff_exptl_absorpt_empirical_full_min 0.286

loop_
_space_group_symop_operation_xyz
'x, y, z'
'-x, y+1/2, -z+1/2'
'-x, -y, -z'
'x, -y-1/2, z-1/2'

loop_
_atom_site_label
_atom_site_type_symbol
_atom_site_fract_x
_atom_site_fract_y
_atom_site_fract_z
_atom_site_U_iso_or_equiv
_atom_site_adp_type
_atom_site_occupancy
_atom_site_site_symmetry_order
_atom_site_calc_flag
_atom_site_refinement_flags_posn
_atom_site_refinement_flags_adp
_atom_site_refinement_flags_occupancy
_atom_site_disorder_assembly
_atom_site_disorder_group
La1 La 0.35038(2) 0.54991(2) 0.29141(2) 0.01571(6) Uani 1 1 d . . . . .
O1 O 0.49173(19) 0.57403(9) 0.57345(17) 0.0195(3) Uani 1 1 d . . . . .
O2 O 0.4962(2) 0.82101(9) 0.77145(18) 0.0242(3) Uani 1 1 d . . . . .
O3 O 0.8137(2) 0.63345(9) 1.04169(19) 0.0250(3) Uani 1 1 d . . . . .
O4 O 0.1655(2) 0.64818(9) 0.3803(2) 0.0262(3) Uani 1 1 d . . . . .
O5 O -0.1225(2) 0.83600(9) 0.08601(18) 0.0245(3) Uani 1 1 d . . . . .
O6 O 0.2842(2) 0.90101(9) 0.49950(19) 0.0299(4) Uani 1 1 d . . . . .
O7 O 0.6276(2) 0.52740(11) 0.1926(2) 0.0293(4) Uani 1 1 d . . . . .
H7A H 0.679(5) 0.559(2) 0.161(5) 0.049(11) Uiso 1 1 d . . . . .
H7B H 0.638(5) 0.483(3) 0.140(5) 0.055(10) Uiso 1 1 d . . . . .
O8 O 0.0531(2) 0.51789(11) 0.1687(2) 0.0292(4) Uani 1 1 d . . . . .
H8A H 0.020(4) 0.474(2) 0.189(4) 0.035(8) Uiso 1 1 d . . . . .
H8B H 0.009(6) 0.543(2) 0.126(6) 0.055(14) Uiso 1 1 d . . . . .
O9 O 0.1782(2) 0.48483(10) 0.4928(2) 0.0239(3) Uani 1 1 d . . . . .
H9A H 0.175(5) 0.439(2) 0.485(4) 0.043(10) Uiso 1 1 d . . . . .
H9B H 0.237(8) 0.487(4) 0.574(8) 0.10(2) Uiso 1 1 d . . . . .
N1 N 0.4776(2) 0.69922(10) 0.6648(2) 0.0190(4) Uani 1 1 d . . . . .
N2 N 0.6653(2) 0.72738(10) 0.8956(2) 0.0197(4) Uani 1 1 d . . . . .
H2 H 0.709(4) 0.758(2) 0.964(4) 0.038(8) Uiso 1 1 d . . . . .
N3 N 0.6448(2) 0.59843(10) 0.8097(2) 0.0178(3) Uani 1 1 d . . . . .
N4 N 0.0172(2) 0.74251(11) 0.2362(2) 0.0222(4) Uani 1 1 d . . . . .
H4 H -0.033(4) 0.7108(17) 0.183(3) 0.022(7) Uiso 1 1 d . . . . .
N5 N 0.0829(3) 0.87471(11) 0.2879(2) 0.0230(4) Uani 1 1 d . . . . .
N6 N 0.2269(2) 0.77412(11) 0.4427(2) 0.0216(4) Uani 1 1 d . . . . .
H6 H 0.314(5) 0.757(2) 0.529(4) 0.049(10) Uiso 1 1 d . . . . .
C1 C 0.5372(3) 0.62521(12) 0.6810(2) 0.0164(4) Uani 1 1 d . . . . .
C2 C 0.5426(3) 0.75161(12) 0.7756(2) 0.0186(4) Uani 1 1 d . . . . .
C3 C 0.7116(3) 0.65104(12) 0.9192(2) 0.0184(4) Uani 1 1 d . . . . .
C4 C 0.1381(3) 0.71785(13) 0.3541(3) 0.0206(4) Uani 1 1 d . . . . .
C5 C -0.0104(3) 0.82017(13) 0.1992(3) 0.0206(4) Uani 1 1 d . . . . .
C6 C 0.1988(3) 0.85260(13) 0.4114(3) 0.0221(4) Uani 1 1 d . . . . .

loop_
_atom_site_aniso_label
_atom_site_aniso_U_11
_atom_site_aniso_U_22
_atom_site_aniso_U_33
_atom_site_aniso_U_23
_atom_site_aniso_U_13
_atom_site_aniso_U_12
La1 0.01953(8) 0.01034(7) 0.01511(8) 0.00001(4) -0.00379(5) 0.00012(4)
O1 0.0257(8) 0.0131(6) 0.0170(7) -0.0013(5) -0.0046(6) 0.0001(6)
O2 0.0318(9) 0.0148(7) 0.0236(7) -0.0006(6) -0.0027(6) 0.0056(6)
O3 0.0312(9) 0.0174(7) 0.0218(7) -0.0005(6) -0.0097(6) 0.0024(6)
O4 0.0247(8) 0.0172(7) 0.0345(8) -0.0003(6) -0.0017(7) 0.0033(6)
O5 0.0274(8) 0.0201(8) 0.0223(7) -0.0013(6) -0.0073(6) 0.0011(6)
O6 0.0378(10) 0.0202(8) 0.0258(8) -0.0047(6) -0.0125(7) 0.0023(7)
O7 0.0325(10) 0.0169(8) 0.0399(10) 0.0029(7) 0.0103(8) -0.0001(7)
O8 0.0257(9) 0.0165(9) 0.0392(10) 0.0056(7) -0.0135(8) -0.0022(7)
O9 0.0289(9) 0.0174(8) 0.0232(8) -0.0009(6) -0.0021(7) -0.0009(6)
N1 0.0220(9) 0.0141(8) 0.0189(8) 0.0003(6) -0.0027(7) 0.0021(7)
N2 0.0242(10) 0.0147(8) 0.0178(8) -0.0029(7) -0.0033(7) 0.0007(7)
N3 0.0223(9) 0.0124(8) 0.0166(8) -0.0001(6) -0.0035(7) 0.0010(7)
N4 0.0237(10) 0.0167(9) 0.0231(9) -0.0045(7) -0.0053(8) -0.0005(7)
N5 0.0279(10) 0.0156(8) 0.0229(9) -0.0017(7) -0.0042(8) 0.0023(7)
N6 0.0246(10) 0.0188(9) 0.0191(8) -0.0010(7) -0.0034(7) 0.0028(7)
C1 0.0185(10) 0.0143(9) 0.0155(9) -0.0005(7) -0.0001(8) -0.0010(7)
C2 0.0221(11) 0.0153(10) 0.0178(9) 0.0016(8) 0.0006(8) 0.0008(8)
C3 0.0216(10) 0.0153(9) 0.0168(9) 0.0001(8) -0.0015(8) -0.0002(8)
C4 0.0207(10) 0.0178(10) 0.0229(10) -0.0016(8) 0.0019(8) 0.0027(8)
C5 0.0230(11) 0.0185(10) 0.0197(10) -0.0024(8) 0.0016(8) 0.0018(8)
C6 0.0251(11) 0.0191(10) 0.0206(10) -0.0016(8) -0.0013(8) 0.0013(9)

loop_
_atom_type_symbol
_atom_type_description
_atom_type_scat_dispersion_real
_atom_type_scat_dispersion_imag
_atom_type_scat_source
C C 0.0181 0.0091 'International Tables Vol C Tables 4.2.6.8 and 6.1.1.4'
H H 0.0000 0.0000 'International Tables Vol C Tables 4.2.6.8 and 6.1.1.4'
La La -1.4094 9.0376 'International Tables Vol C Tables 4.2.6.8 and 6.1.1.4'
N N 0.0311 0.0180 'International Tables Vol C Tables 4.2.6.8 and 6.1.1.4'
O O 0.0492 0.0322 'International Tables Vol C Tables 4.2.6.8 and 6.1.1.4'

loop_
_exptl_crystal_face_index_h
_exptl_crystal_face_index_k
_exptl_crystal_face_index_l
_exptl_crystal_face_perp_dist
13 -2 22 0.0203
12 0 -14 0.0149
8 -27 -3 0.0137
0 -15 -20 0.0211
-13 -2 -12 0.0271
0 0 0 0.0214
0 0 0 0.0119
0 -11 -1 0.0055
0 11 1 0.0070
5 -2 0 0.0215
-5 0 2 0.0176

loop_
_geom_angle_atom_site_label_1
_geom_angle_atom_site_label_2
_geom_angle_atom_site_label_3
_geom_angle
_geom_angle_site_symmetry_1
_geom_angle_site_symmetry_3
_geom_angle_publ_flag
O1 La1 O1 66.77(5) . 3_666 ?
O1 La1 O2 77.01(5) . 4_575 ?
O1 La1 O6 148.18(5) . 4_575 ?
O1 La1 O7 92.94(6) . . ?
O1 La1 O9 69.81(5) . . ?
O1 La1 N3 115.61(5) . 3_666 ?
O1 La1 N3 49.23(5) 3_666 3_666 ?
O2 La1 O1 122.48(5) 4_575 3_666 ?
O2 La1 O6 71.20(5) 4_575 4_575 ?
O2 La1 O7 70.55(6) 4_575 . ?
O2 La1 O9 135.94(5) 4_575 . ?
O2 La1 N3 141.05(5) 4_575 3_666 ?
O4 La1 O1 133.96(5) . 3_666 ?
O4 La1 O1 78.38(5) . . ?
O4 La1 O2 74.36(5) . 4_575 ?
O4 La1 O6 91.69(6) . 4_575 ?
O4 La1 O7 144.90(6) . . ?
O4 La1 O8 72.02(6) . . ?
O4 La1 O9 71.29(5) . . ?
O4 La1 N3 142.28(6) . 3_666 ?
O6 La1 O1 133.44(5) 4_575 3_666 ?
O6 La1 O9 135.55(6) 4_575 . ?
O6 La1 N3 90.74(5) 4_575 3_666 ?
O7 La1 O1 68.48(5) . 3_666 ?
O7 La1 O6 77.89(6) . 4_575 ?
O7 La1 O9 137.54(6) . . ?
O7 La1 N3 72.06(6) . 3_666 ?
O8 La1 O1 133.33(6) . . ?
O8 La1 O1 111.41(6) . 3_666 ?
O8 La1 O2 125.90(6) . 4_575 ?
O8 La1 O6 68.79(6) . 4_575 ?
O8 La1 O7 131.31(6) . . ?
O8 La1 O9 66.94(6) . . ?
O8 La1 N3 73.90(6) . 3_666 ?
O9 La1 O1 69.06(5) . 3_666 ?
O9 La1 N3 80.89(5) . 3_666 ?
La1 O1 La1 113.23(5) . 3_666 ?
C1 O1 La1 100.31(12) . 3_666 ?
C1 O1 La1 145.87(13) . . ?
C2 O2 La1 167.47(15) . 4_576 ?
C4 O4 La1 135.57(15) . . ?
C6 O6 La1 142.99(16) . 4_576 ?
La1 O7 H7A 125(3) . . ?
La1 O7 H7B 117(3) . . ?
H7A O7 H7B 110(4) . . ?
La1 O8 H8A 115(2) . . ?
La1 O8 H8B 120(4) . . ?
H8A O8 H8B 125(5) . . ?
La1 O9 H9A 113(3) . . ?
La1 O9 H9B 105(5) . . ?
H9A O9 H9B 97(5) . . ?
C2 N1 C1 117.49(17) . . ?
C2 N2 H2 121(2) . . ?
C2 N2 C3 123.29(19) . . ?
C3 N2 H2 116(2) . . ?
C1 N3 La1 95.89(12) . 3_666 ?
C3 N3 La1 146.23(14) . 3_666 ?
C3 N3 C1 117.52(17) . . ?
C4 N4 H4 117(2) . . ?
C4 N4 C5 122.90(19) . . ?
C5 N4 H4 120(2) . . ?
C6 N5 C5 119.71(19) . . ?
C4 N6 H6 117(2) . . ?
C4 N6 C6 122.01(19) . . ?
C6 N6 H6 121(2) . . ?
O1 C1 N1 120.93(18) . . ?
O1 C1 N3 114.53(18) . . ?
N1 C1 N3 124.53(18) . . ?
O2 C2 N1 122.40(19) . . ?
O2 C2 N2 119.34(19) . . ?
N1 C2 N2 118.25(18) . . ?
O3 C3 N2 118.62(19) . . ?
O3 C3 N3 123.28(19) . . ?
N3 C3 N2 118.09(18) . . ?
O4 C4 N4 121.8(2) . . ?
O4 C4 N6 121.8(2) . . ?
N4 C4 N6 116.34(19) . . ?
O5 C5 N4 117.35(19) . . ?
O5 C5 N5 123.5(2) . . ?
N5 C5 N4 119.1(2) . . ?
O6 C6 N5 121.9(2) . . ?
O6 C6 N6 118.3(2) . . ?
N5 C6 N6 119.8(2) . . ?

loop_
_geom_bond_atom_site_label_1
_geom_bond_atom_site_label_2
_geom_bond_distance
_geom_bond_site_symmetry_2
_geom_bond_publ_flag
La1 O1 2.5216(14) . ?
La1 O1 2.6484(15) 3_666 ?
La1 O2 2.5295(16) 4_575 ?
La1 O4 2.4525(16) . ?
La1 O6 2.5968(16) 4_575 ?
La1 O7 2.5454(19) . ?
La1 O8 2.5213(18) . ?
La1 O9 2.6244(17) . ?
La1 N3 2.6921(17) 3_666 ?
O1 C1 1.280(3) . ?
O2 C2 1.249(3) . ?
O3 C3 1.258(3) . ?
O4 C4 1.231(3) . ?
O5 C5 1.242(3) . ?
O6 C6 1.251(3) . ?
O7 H7A 0.76(4) . ?
O7 H7B 0.90(5) . ?
O8 H8A 0.83(4) . ?
O8 H8B 0.64(5) . ?
O9 H9A 0.79(4) . ?
O9 H9B 0.77(6) . ?
N1 C1 1.359(3) . ?
N1 C2 1.348(3) . ?
N2 H2 0.82(4) . ?
N2 C2 1.369(3) . ?
N2 C3 1.370(3) . ?
N3 C1 1.365(3) . ?
N3 C3 1.348(3) . ?
N4 H4 0.78(3) . ?
N4 C4 1.351(3) . ?
N4 C5 1.381(3) . ?
N5 C5 1.354(3) . ?
N5 C6 1.346(3) . ?
N6 H6 0.98(4) . ?
N6 C4 1.358(3) . ?
N6 C6 1.386(3) . ?

loop_
_geom_torsion_atom_site_label_1
_geom_torsion_atom_site_label_2
_geom_torsion_atom_site_label_3
_geom_torsion_atom_site_label_4
_geom_torsion
_geom_torsion_site_symmetry_1
_geom_torsion_site_symmetry_2
_geom_torsion_site_symmetry_3
_geom_torsion_site_symmetry_4
_geom_torsion_publ_flag
La1 O1 C1 N1 13.8(4) . . . . ?
La1 O1 C1 N1 -176.85(17) 3_666 . . . ?
La1 O1 C1 N3 -167.40(17) . . . . ?
La1 O1 C1 N3 1.97(19) 3_666 . . . ?
La1 O2 C2 N1 82.4(7) 4_576 . . . ?
La1 O2 C2 N2 -98.4(7) 4_576 . . . ?
La1 O4 C4 N4 91.3(3) . . . . ?
La1 O4 C4 N6 -89.1(3) . . . . ?
La1 O6 C6 N5 118.6(2) 4_576 . . . ?
La1 O6 C6 N6 -62.0(3) 4_576 . . . ?
La1 N3 C1 O1 -1.91(19) 3_666 . . . ?
La1 N3 C1 N1 176.85(18) 3_666 . . . ?
La1 N3 C3 O3 -8.2(4) 3_666 . . . ?
La1 N3 C3 N2 172.02(17) 3_666 . . . ?
C1 N1 C2 O2 -179.9(2) . . . . ?
C1 N1 C2 N2 0.8(3) . . . . ?
C1 N3 C3 O3 -179.1(2) . . . . ?
C1 N3 C3 N2 1.1(3) . . . . ?
C2 N1 C1 O1 -174.11(19) . . . . ?
C2 N1 C1 N3 7.2(3) . . . . ?
C2 N2 C3 O3 -173.0(2) . . . . ?
C2 N2 C3 N3 6.8(3) . . . . ?
C3 N2 C2 O2 173.0(2) . . . . ?
C3 N2 C2 N1 -7.8(3) . . . . ?
C3 N3 C1 O1 173.05(18) . . . . ?
C3 N3 C1 N1 -8.2(3) . . . . ?
C4 N4 C5 O5 178.4(2) . . . . ?
C4 N4 C5 N5 -2.5(3) . . . . ?
C4 N6 C6 O6 179.2(2) . . . . ?
C4 N6 C6 N5 -1.4(3) . . . . ?
C5 N4 C4 O4 -176.6(2) . . . . ?
C5 N4 C4 N6 3.8(3) . . . . ?
C5 N5 C6 O6 -177.8(2) . . . . ?
C5 N5 C6 N6 2.8(3) . . . . ?
C6 N5 C5 O5 178.1(2) . . . . ?
C6 N5 C5 N4 -0.9(3) . . . . ?
C6 N6 C4 O4 178.6(2) . . . . ?
C6 N6 C4 N4 -1.9(3) . . . . ?

loop_
_exptl_oxdiff_crystal_face_indexfrac_h
_exptl_oxdiff_crystal_face_indexfrac_k
_exptl_oxdiff_crystal_face_indexfrac_l
_exptl_oxdiff_crystal_face_x
_exptl_oxdiff_crystal_face_y
_exptl_oxdiff_crystal_face_z
13.0056 -1.9997 22.0092 0.0243 1.3695 4.8995
12.0031 -0.0343 -13.9947 -0.1610 -3.1659 0.0544
7.9883 -27.0078 -2.9809 -2.4601 -1.1693 0.9272
-0.0108 -15.0360 -19.9902 -1.5480 -2.5075 -2.5647
-13.0077 -2.0049 -12.0079 -0.2822 -0.0622 -3.5888
0.1111 -0.1167 0.1477 -0.0091 0.0070 0.0369
-0.0313 -0.0071 0.1003 0.0004 0.0165 0.0082
0.4068 -11.0542 -0.6319 -0.9969 -0.0779 0.0089
-0.4068 11.0542 0.6319 0.9969 0.0779 -0.0089
5.1002 -1.9611 -0.0137 -0.1830 -0.5718 0.7997
-5.0044 0.2677 2.4779 0.0560 0.8862 -0.4600
